data_1008655
loop_
_publ_author_name
'Soubeyroux, J L'
'Pontonnier, L'
'Miraglia, S'
'Isnard, O'
'Fruchart, D'
'Akiba, E'
'Hayakawa, H'
'Fujitani, S'
'Yonezu, I'

_publ_section_title
;
Crystal structure and microstructure analysis of alloys Zr(Mn~1-
x~M~x~)~2~H~y~ with M=V,Fe,Co,Ni,Al and their hydrides
;
_journal_coden_ASTM ZPCFAX
_journal_name_full
;
Zeitschrift fuer Physikalische Chemie (Frankfurt Am Main)
;
_journal_page_first 187
_journal_page_last 198
_journal_paper_doi 10.1524/zpch.1993.179.Part_1_2.187
_journal_volume 179
_journal_year 1993
_chemical_formula_analytical 'Zr (Mn1.60 Co0.40) D3.01'
_chemical_formula_structural 'Zr (Mn1.523 Co0.477) D3.36'
_chemical_formula_sum 'Co0.477 D3.36 Mn1.523 Zr'
_chemical_name_systematic
;
Zirconium manganese cobalt deuteride (1/1.5/0.5/3.4)
;
_space_group_IT_number 194
_symmetry_cell_setting hexagonal
_symmetry_Int_Tables_number 194
_symmetry_space_group_name_Hall '-P 6c 2c'
_symmetry_space_group_name_H-M 'P 63/m m c'
_cell_angle_alpha 90
_cell_angle_beta 90
_cell_angle_gamma 120
_cell_formula_units_Z 4
_cell_length_a 5.3915(7)
_cell_length_b 5.3915(7)
_cell_length_c 8.780(1)
_cell_volume 221.0
_refine_ls_R_factor_all 0.009
_cod_original_formula_sum 'D3.36 Co.477 Mn1.523 Zr'
_cod_database_code 1008655

loop_
_symmetry_equiv_pos_as_xyz
x,y,z
-y,x-y,z
y-x,-x,z
-y,-x,z
y-x,y,z
x,x-y,z
-x,-y,-z
y,y-x,-z
x-y,x,-z
y,x,-z
x-y,-y,-z
-x,y-x,-z
-x,-y,1/2+z
y,y-x,1/2+z
x-y,x,1/2+z
y,x,1/2+z
x-y,-y,1/2+z
-x,y-x,1/2+z
x,y,1/2-z
-y,x-y,1/2-z
y-x,-x,1/2-z
-y,-x,1/2-z
y-x,y,1/2-z
x,x-y,1/2-z

loop_
_atom_site_label
_atom_site_type_symbol
_atom_site_symmetry_multiplicity
_atom_site_Wyckoff_symbol
_atom_site_fract_x
_atom_site_fract_y
_atom_site_fract_z
_atom_site_occupancy
_atom_site_attached_hydrogens
_atom_site_calc_flag
Zr1 Zr0 4 f 0.3333 0.6667 0.4312(9) 1. 0 d
Mn1 Mn0 2 a 0. 0. 0. 0.766 0 d
Co1 Co0 2 a 0. 0. 0. 0.234 0 d
Mn2 Mn0 6 h 0.829(3) 0.658(6) 0.25 0.76 0 d
Co2 Co0 6 h 0.829(3) 0.658(6) 0.25 0.24 0 d
D1 D0 24 l 0.048(2) 0.332(2) 0.556(1) 0.2317(50) 0 d
D2 D0 12 k 0.450(3) 0.900(6) 0.628(1) 0.4267(100) 0 d
D3 D0 6 h 0.454(3) 0.908(6) 0.25 0.4467(67) 0 d
D4 D0 6 h 0.198(3) 0.396(6) 0.25 0.0133(70) 0 d

loop_
_atom_type_symbol
_atom_type_oxidation_number
Zr0 0.000
Mn0 0.000
Co0 0.000
D0 0.000
